data_2225054
loop_
_publ_author_name
'Caballero, Ana B.'
'Quir\'os, Miguel'
'Salas, Juan M.'

_publ_section_title
;4,7-Phenanthrolinium
 perchlorate--5-methyl-1,2,4-triazolo[1,5-<i>a</i>]pyrimidin-7(4<i>H</i>)-one--water
 (1/1/2)
;
_journal_coeditor_code LH2981
_journal_issue 2
_journal_name_full 'Acta Crystallographica Section E'
_journal_page_first o459
_journal_page_last o460
_journal_paper_doi 10.1107/S1600536810002564
_journal_volume 66
_journal_year 2010
_chemical_formula_iupac 'C12 H9 N2 +, Cl O4 -, C6 H6 N4 O, 2H2 O'
_chemical_formula_moiety 'C12 H9 N2 +, Cl O4 -, C6 H6 N4 O, 2(H2 O)'
_chemical_formula_sum 'C18 H19 Cl N6 O7'
_chemical_formula_weight 466.84
_chemical_name_systematic
;4,7-Phenanthrolinium
perchlorate--5-methyl-1,2,4-triazolo[1,5-<i>a</i>]pyrimidin-7(4<i>H</i>)-one--
water
 (1/1/2)
;
_space_group_IT_number 14
_symmetry_cell_setting monoclinic
_symmetry_space_group_name_Hall '-P 2ybc'
_symmetry_space_group_name_H-M 'P 1 21/c 1'
_atom_sites_solution_hydrogens mixed
_atom_sites_solution_primary direct
_atom_sites_solution_secondary difmap
_audit_creation_method SHELXL-97
_cell_angle_alpha 90.00
_cell_angle_beta 104.609(2)
_cell_angle_gamma 90.00
_cell_formula_units_Z 4
_cell_length_a 8.6082(8)
_cell_length_b 14.7723(14)
_cell_length_c 16.8079(17)
_cell_measurement_reflns_used 3841
_cell_measurement_temperature 298(2)
_cell_measurement_theta_max 24.6
_cell_measurement_theta_min 2.4
_cell_volume 2068.2(3)
_computing_cell_refinement 'SAINT (Bruker, 1999)'
_computing_data_collection 'SMART (Bruker, 1999)'
_computing_data_reduction 'SAINT (Bruker, 1999)'
_computing_molecular_graphics 'Xtal_GX (Hall & du Boulay, 1997)'
_computing_publication_material 'SHELXL97 (Sheldrick, 2008)'
_computing_structure_refinement 'SHELXL97 (Sheldrick, 2008)'
_computing_structure_solution 'SHELXS97 (Sheldrick, 2008)'
_diffrn_ambient_temperature 298(2)
_diffrn_detector_area_resol_mean 8.26
_diffrn_measured_fraction_theta_full 0.990
_diffrn_measured_fraction_theta_max 0.909
_diffrn_measurement_device_type 'Bruker SMART APEX CCD'
_diffrn_measurement_method '\f and \w scans'
_diffrn_radiation_monochromator graphite
_diffrn_radiation_source 'fine-focus sealed tube'
_diffrn_radiation_type MoK\a
_diffrn_radiation_wavelength 0.71073
_diffrn_reflns_av_R_equivalents 0.029
_diffrn_reflns_av_sigmaI/netI 0.0335
_diffrn_reflns_limit_h_max 11
_diffrn_reflns_limit_h_min -11
_diffrn_reflns_limit_k_max 16
_diffrn_reflns_limit_k_min -18
_diffrn_reflns_limit_l_max 13
_diffrn_reflns_limit_l_min -22
_diffrn_reflns_number 12883
_diffrn_reflns_theta_full 26.70
_diffrn_reflns_theta_max 28.3
_diffrn_reflns_theta_min 1.9
_diffrn_standards_decay_% -0.6
_diffrn_standards_number 257
_exptl_absorpt_coefficient_mu 0.24
_exptl_absorpt_correction_T_max 0.969
_exptl_absorpt_correction_T_min 0.764
_exptl_absorpt_correction_type multi-scan
_exptl_absorpt_process_details '(SADABS; Bruker, 1999)'
_exptl_crystal_colour pale_yellow
_exptl_crystal_density_diffrn 1.499
_exptl_crystal_density_method 'not measured'
_exptl_crystal_description irregular
_exptl_crystal_F_000 968
_exptl_crystal_size_max 0.42
_exptl_crystal_size_mid 0.38
_exptl_crystal_size_min 0.13
_refine_diff_density_max 0.404
_refine_diff_density_min -0.366
_refine_ls_extinction_method none
_refine_ls_goodness_of_fit_ref 1.03
_refine_ls_hydrogen_treatment mixed
_refine_ls_matrix_type full
_refine_ls_number_parameters 302
_refine_ls_number_reflns 4653
_refine_ls_number_restraints 4
_refine_ls_restrained_S_all 1.03
_refine_ls_R_factor_all 0.068
_refine_ls_R_factor_gt 0.054
_refine_ls_shift/su_max 0.001
_refine_ls_shift/su_mean 0.000
_refine_ls_structure_factor_coef Fsqd
_refine_ls_weighting_details 'calc w=1/[\s^2^(Fo^2^)+(0.0800P)^2^+0.7000P] where P=(Fo^2^+2Fc^2^)/3'
_refine_ls_weighting_scheme calc
_refine_ls_wR_factor_gt 0.142
_refine_ls_wR_factor_ref 0.152
_reflns_number_gt 3687
_reflns_number_total 4653
_reflns_threshold_expression I>2\s(I)
_cod_data_source_file lh2981.cif
_cod_data_source_block I
_cod_original_sg_symbol_H-M 'P 21/c'
_cod_database_code 2225054
_cod_database_fobs_code 2225054

loop_
_symmetry_equiv_pos_as_xyz
'x, y, z'
'-x, y+1/2, -z+1/2'
'-x, -y, -z'
'x, -y-1/2, z-1/2'

loop_
_atom_site_type_symbol
_atom_site_label
_atom_site_fract_x
_atom_site_fract_y
_atom_site_fract_z
_atom_site_U_iso_or_equiv
_atom_site_adp_type
_atom_site_calc_flag
_atom_site_refinement_flags
_atom_site_occupancy
_atom_site_disorder_assembly
_atom_site_disorder_group
Cl Cl 0.45313(6) 0.33264(4) 0.31768(3) 0.04631(18) Uani d . 1 . .
O O1 0.3034(3) 0.31480(17) 0.33511(15) 0.0894(7) Uani d . 1 . .
O O2 0.4656(3) 0.42667(14) 0.30285(15) 0.0838(6) Uani d . 1 . .
O O3 0.4615(4) 0.28347(18) 0.24717(16) 0.1138(10) Uani d . 1 . .
O O4 0.5784(3) 0.30880(19) 0.38506(17) 0.1111(9) Uani d . 1 . .
N N1 0.0430(2) 0.68226(12) 0.53673(12) 0.0482(5) Uani d . 1 . .
C C2 0.0189(3) 0.67004(16) 0.61003(16) 0.0521(6) Uani d . 1 . .
H H2 -0.0348 0.7130 0.6336 0.063 Uiso d R 1 . .
N N3 0.0760(2) 0.59263(13) 0.65035(12) 0.0470(4) Uani d . 1 . .
C C3A 0.1429(2) 0.55371(13) 0.59692(12) 0.0372(4) Uani d . 1 . .
N N4 0.2222(2) 0.47442(11) 0.60339(10) 0.0390(4) Uani d . 1 . .
H H4 0.2287 0.4404 0.6456 0.047 Uiso d R 1 . .
C C5 0.2917(3) 0.44833(14) 0.54280(13) 0.0416(5) Uani d . 1 . .
C C51 0.3840(3) 0.36204(17) 0.55767(17) 0.0591(6) Uani d . 1 . .
H H51 0.4143 0.3444 0.5087 0.071 Uiso d R 1 . .
H H52 0.3184 0.3156 0.5725 0.071 Uiso d R 1 . .
H H53 0.4786 0.3704 0.6016 0.071 Uiso d R 1 . .
C C6 0.2757(3) 0.49988(15) 0.47456(13) 0.0456(5) Uani d . 1 . .
H H6 0.3213 0.4791 0.4334 0.055 Uiso d R 1 . .
C C7 0.1924(3) 0.58373(15) 0.46251(13) 0.0438(5) Uani d . 1 . .
O O7 0.1771(2) 0.63513(13) 0.40383(10) 0.0629(5) Uani d . 1 . .
N N8 0.1250(2) 0.60466(11) 0.52801(10) 0.0375(4) Uani d . 1 . .
C C1P 0.2195(3) 0.60343(16) 0.13977(14) 0.0509(6) Uani d . 1 . .
H H1P 0.2555 0.6615 0.1325 0.061 Uiso d R 1 . .
C C1AP 0.2186(2) 0.53636(14) 0.08008(12) 0.0388(4) Uani d . 1 . .
C C2P 0.1672(3) 0.58385(19) 0.20817(15) 0.0608(7) Uani d . 1 . .
H H2P 0.1682 0.6283 0.2475 0.073 Uiso d R 1 . .
C C3P 0.1126(3) 0.49785(19) 0.21863(15) 0.0565(6) Uani d . 1 . .
H H3P 0.0758 0.4847 0.2648 0.068 Uiso d R 1 . .
N N4P 0.1128(2) 0.43452(14) 0.16298(11) 0.0480(5) Uani d . 1 . .
H H4P 0.0784 0.3814 0.1707 0.058 Uiso d R 1 . .
C C4AP 0.1650(2) 0.44961(14) 0.09408(13) 0.0401(5) Uani d . 1 . .
C C5P 0.1638(3) 0.37718(15) 0.03805(14) 0.0488(5) Uani d . 1 . .
H H5P 0.1270 0.3202 0.0482 0.059 Uiso d R 1 . .
C C6P 0.2157(3) 0.39210(15) -0.02966(14) 0.0501(5) Uani d . 1 . .
H H6P 0.2193 0.3440 -0.0648 0.060 Uiso d R 1 . .
C C6AP 0.2661(2) 0.47963(15) -0.04881(13) 0.0423(5) Uani d . 1 . .
N N7P 0.3086(3) 0.48934(14) -0.12090(12) 0.0548(5) Uani d . 1 . .
C C8P 0.3516(3) 0.57049(19) -0.14009(16) 0.0611(7) Uani d . 1 . .
H H8P 0.3800 0.5776 -0.1896 0.073 Uiso d R 1 . .
C C9P 0.3551(3) 0.64575(18) -0.09078(16) 0.0617(7) Uani d . 1 . .
H H9P 0.3864 0.7016 -0.1071 0.074 Uiso d R 1 . .
C C10P 0.3139(3) 0.63783(17) -0.01789(15) 0.0539(6) Uani d . 1 . .
H H10P 0.3155 0.6880 0.0157 0.065 Uiso d R 1 . .
C C0AP 0.2681(2) 0.55214(14) 0.00543(13) 0.0397(5) Uani d . 1 . .
O O1W 0.0223(2) 0.26333(13) 0.18493(13) 0.0679(5) Uani d D 1 . .
H H11W -0.045(3) 0.237(2) 0.1499(15) 0.081 Uiso d D 1 . .
H H12W 0.095(3) 0.2279(18) 0.2039(19) 0.081 Uiso d D 1 . .
O O2W 0.2656(3) 0.37456(12) 0.74489(11) 0.0640(5) Uani d D 1 . .
H H21W 0.335(3) 0.3355(16) 0.7542(19) 0.077 Uiso d D 1 . .
H H22W 0.275(4) 0.4077(17) 0.7846(13) 0.077 Uiso d D 1 . .

loop_
_atom_site_aniso_label
_atom_site_aniso_U_11
_atom_site_aniso_U_22
_atom_site_aniso_U_33
_atom_site_aniso_U_12
_atom_site_aniso_U_13
_atom_site_aniso_U_23
Cl 0.0445(3) 0.0470(3) 0.0486(3) -0.0056(2) 0.0139(2) -0.0066(2)
O1 0.0712(13) 0.1078(18) 0.1028(18) -0.0295(12) 0.0472(13) -0.0301(14)
O2 0.0952(16) 0.0500(11) 0.1048(17) -0.0044(10) 0.0228(14) 0.0031(11)
O3 0.171(3) 0.0986(18) 0.1052(18) -0.0598(18) 0.0961(19) -0.0507(15)
O4 0.0844(17) 0.1027(19) 0.120(2) 0.0050(14) -0.0229(15) 0.0294(16)
N1 0.0501(11) 0.0397(10) 0.0580(12) 0.0076(8) 0.0193(9) 0.0062(8)
C2 0.0545(13) 0.0445(12) 0.0642(15) 0.0067(10) 0.0273(12) -0.0001(11)
N3 0.0546(11) 0.0445(10) 0.0475(11) 0.0028(8) 0.0232(9) 0.0028(8)
C3A 0.0364(10) 0.0377(10) 0.0383(10) -0.0050(8) 0.0109(8) 0.0017(8)
N4 0.0458(9) 0.0350(9) 0.0354(9) 0.0014(7) 0.0089(7) 0.0048(7)
C5 0.0440(11) 0.0378(11) 0.0431(11) 0.0009(9) 0.0110(9) -0.0030(9)
C51 0.0713(16) 0.0464(13) 0.0624(15) 0.0156(12) 0.0223(13) 0.0041(12)
C6 0.0550(13) 0.0458(12) 0.0388(11) 0.0042(10) 0.0174(10) -0.0018(9)
C7 0.0468(11) 0.0483(12) 0.0363(11) 0.0011(9) 0.0109(9) 0.0023(9)
O7 0.0826(13) 0.0654(11) 0.0457(9) 0.0198(9) 0.0254(9) 0.0208(8)
N8 0.0400(9) 0.0337(8) 0.0385(9) 0.0012(7) 0.0094(7) 0.0034(7)
C1P 0.0661(15) 0.0418(12) 0.0479(13) 0.0001(11) 0.0200(11) -0.0025(10)
C1AP 0.0404(10) 0.0384(11) 0.0378(11) 0.0008(8) 0.0101(9) 0.0010(8)
C2P 0.0820(18) 0.0600(15) 0.0460(13) 0.0092(13) 0.0266(13) -0.0063(12)
C3P 0.0645(15) 0.0705(17) 0.0407(12) 0.0067(13) 0.0250(11) 0.0086(12)
N4P 0.0493(10) 0.0505(11) 0.0458(11) -0.0016(8) 0.0153(8) 0.0108(9)
C4AP 0.0383(10) 0.0419(11) 0.0396(11) 0.0020(8) 0.0090(9) 0.0051(9)
C5P 0.0572(13) 0.0363(11) 0.0530(13) -0.0077(10) 0.0140(11) 0.0004(10)
C6P 0.0644(14) 0.0394(12) 0.0474(13) -0.0040(10) 0.0157(11) -0.0078(10)
C6AP 0.0454(11) 0.0429(11) 0.0396(11) -0.0017(9) 0.0127(9) -0.0007(9)
N7P 0.0691(13) 0.0574(12) 0.0421(11) -0.0034(10) 0.0217(10) -0.0055(9)
C8P 0.0750(17) 0.0690(17) 0.0456(13) -0.0101(14) 0.0271(13) 0.0053(12)
C9P 0.0794(18) 0.0540(14) 0.0570(15) -0.0140(13) 0.0271(14) 0.0073(12)
C10P 0.0715(16) 0.0418(12) 0.0513(13) -0.0093(11) 0.0210(12) -0.0009(10)
C0AP 0.0405(10) 0.0399(11) 0.0390(11) -0.0018(8) 0.0106(9) -0.0001(9)
O1W 0.0710(13) 0.0532(11) 0.0702(13) -0.0163(9) 0.0007(10) 0.0043(9)
O2W 0.1006(15) 0.0453(10) 0.0443(10) 0.0124(10) 0.0149(10) 0.0037(8)

loop_
_atom_type_symbol
_atom_type_description
_atom_type_scat_dispersion_real
_atom_type_scat_dispersion_imag
_atom_type_scat_source
C C 0.0033 0.0016 'International Tables Vol C Tables 4.2.6.8 and 6.1.1.4'
H H 0.0000 0.0000 'International Tables Vol C Tables 4.2.6.8 and 6.1.1.4'
N N 0.0061 0.0033 'International Tables Vol C Tables 4.2.6.8 and 6.1.1.4'
O O 0.0106 0.0060 'International Tables Vol C Tables 4.2.6.8 and 6.1.1.4'
Cl Cl 0.1484 0.1585 'International Tables Vol C Tables 4.2.6.8 and 6.1.1.4'

loop_
_geom_angle_atom_site_label_1
_geom_angle_atom_site_label_2
_geom_angle_atom_site_label_3
_geom_angle_site_symmetry_1
_geom_angle_site_symmetry_3
_geom_angle
_geom_angle_publ_flag
O4 Cl O3 . . 111.1(2) ?
O4 Cl O1 . . 110.00(17) ?
O3 Cl O1 . . 108.70(14) ?
O4 Cl O2 . . 108.15(15) ?
O3 Cl O2 . . 109.56(15) ?
O1 Cl O2 . . 109.35(15) ?
C2 N1 N8 . . 101.11(17) ?
N1 C2 N3 . . 117.5(2) ?
N1 C2 H2 . . 121.3 ?
N3 C2 H2 . . 121.2 ?
C3A N3 C2 . . 101.16(18) ?
N3 C3A N4 . . 128.72(19) ?
N3 C3A N8 . . 111.43(18) ?
N4 C3A N8 . . 119.85(17) ?
C3A N4 C5 . . 119.71(17) ?
C3A N4 H4 . . 120.1 ?
C5 N4 H4 . . 120.2 ?
C6 C5 N4 . . 120.29(19) ?
C6 C5 C51 . . 124.0(2) ?
N4 C5 C51 . . 115.68(19) ?
C5 C51 H51 . . 109.7 ?
C5 C51 H52 . . 109.4 ?
H51 C51 H52 . . 109.5 ?
C5 C51 H53 . . 109.4 ?
H51 C51 H53 . . 109.5 ?
H52 C51 H53 . . 109.5 ?
C5 C6 C7 . . 123.46(19) ?
C5 C6 H6 . . 118.2 ?
C7 C6 H6 . . 118.3 ?
O7 C7 N8 . . 120.9(2) ?
O7 C7 C6 . . 127.1(2) ?
N8 C7 C6 . . 111.98(18) ?
C3A N8 N1 . . 108.82(16) ?
C3A N8 C7 . . 124.57(17) ?
N1 N8 C7 . . 126.40(17) ?
C2P C1P C1AP . . 120.4(2) ?
C2P C1P H1P . . 119.8 ?
C1AP C1P H1P . . 119.8 ?
C4AP C1AP C1P . . 117.80(19) ?
C4AP C1AP C0AP . . 118.41(19) ?
C1P C1AP C0AP . . 123.79(19) ?
C1P C2P C3P . . 119.8(2) ?
C1P C2P H2P . . 120.1 ?
C3P C2P H2P . . 120.1 ?
N4P C3P C2P . . 119.9(2) ?
N4P C3P H3P . . 120.3 ?
C2P C3P H3P . . 119.8 ?
C3P N4P C4AP . . 123.0(2) ?
C3P N4P H4P . . 118.5 ?
C4AP N4P H4P . . 118.5 ?
N4P C4AP C1AP . . 119.04(19) ?
N4P C4AP C5P . . 119.39(19) ?
C1AP C4AP C5P . . 121.57(19) ?
C6P C5P C4AP . . 119.3(2) ?
C6P C5P H5P . . 120.4 ?
C4AP C5P H5P . . 120.3 ?
C5P C6P C6AP . . 121.7(2) ?
C5P C6P H6P . . 119.0 ?
C6AP C6P H6P . . 119.2 ?
N7P C6AP C0AP . . 122.4(2) ?
N7P C6AP C6P . . 117.6(2) ?
C0AP C6AP C6P . . 119.99(19) ?
C8P N7P C6AP . . 118.0(2) ?
N7P C8P C9P . . 123.3(2) ?
N7P C8P H8P . . 118.3 ?
C9P C8P H8P . . 118.3 ?
C10P C9P C8P . . 119.9(2) ?
C10P C9P H9P . . 120.1 ?
C8P C9P H9P . . 120.0 ?
C9P C10P C0AP . . 118.7(2) ?
C9P C10P H10P . . 120.6 ?
C0AP C10P H10P . . 120.6 ?
C6AP C0AP C10P . . 117.58(19) ?
C6AP C0AP C1AP . . 118.92(19) ?
C10P C0AP C1AP . . 123.5(2) ?
H11W O1W H12W . . 108(3) ?
H21W O2W H22W . . 111(3) ?

loop_
_geom_bond_atom_site_label_1
_geom_bond_atom_site_label_2
_geom_bond_site_symmetry_2
_geom_bond_distance
_geom_bond_publ_flag
Cl O4 . 1.398(2) ?
Cl O3 . 1.407(2) ?
Cl O1 . 1.416(2) ?
Cl O2 . 1.420(2) ?
N1 C2 . 1.313(3) ?
N1 N8 . 1.374(2) ?
C2 N3 . 1.357(3) ?
C2 H2 . 0.9300 ?
N3 C3A . 1.315(3) ?
C3A N4 . 1.346(3) ?
C3A N8 . 1.357(3) ?
N4 C5 . 1.361(3) ?
N4 H4 . 0.8600 ?
C5 C6 . 1.354(3) ?
C5 C51 . 1.489(3) ?
C51 H51 . 0.9600 ?
C51 H52 . 0.9600 ?
C51 H53 . 0.9600 ?
C6 C7 . 1.420(3) ?
C6 H6 . 0.9300 ?
C7 O7 . 1.225(3) ?
C7 N8 . 1.402(3) ?
C1P C2P . 1.367(3) ?
C1P C1AP . 1.409(3) ?
C1P H1P . 0.9300 ?
C1AP C4AP . 1.402(3) ?
C1AP C0AP . 1.442(3) ?
C2P C3P . 1.381(4) ?
C2P H2P . 0.9300 ?
C3P N4P . 1.323(3) ?
C3P H3P . 0.9300 ?
N4P C4AP . 1.362(3) ?
N4P H4P . 0.8600 ?
C4AP C5P . 1.424(3) ?
C5P C6P . 1.341(3) ?
C5P H5P . 0.9300 ?
C6P C6AP . 1.426(3) ?
C6P H6P . 0.9300 ?
C6AP N7P . 1.359(3) ?
C6AP C0AP . 1.404(3) ?
N7P C8P . 1.318(3) ?
C8P C9P . 1.382(4) ?
C8P H8P . 0.9300 ?
C9P C10P . 1.364(3) ?
C9P H9P . 0.9300 ?
C10P C0AP . 1.411(3) ?
C10P H10P . 0.9300 ?
O1W H11W . 0.816(10) ?
O1W H12W . 0.819(10) ?
O2W H21W . 0.818(10) ?
O2W H22W . 0.816(10) ?

loop_
_geom_hbond_atom_site_label_D
_geom_hbond_atom_site_label_H
_geom_hbond_atom_site_label_A
_geom_hbond_site_symmetry_A
_geom_hbond_distance_DH
_geom_hbond_distance_HA
_geom_hbond_distance_DA
_geom_hbond_angle_DHA
N4 H4 O2W . 0.86 1.89 2.743(2) 172.8
N4P H4P O1W . 0.86 1.84 2.699(3) 174.5
O1W H11W O7 2_545 0.816(10) 1.960(16) 2.733(3) 158(3)
O1W H12W O2W 4_565 0.819(10) 2.098(11) 2.913(3) 173(3)
O2W H21W O3 4_566 0.818(10) 2.086(14) 2.875(3) 162(3)
O2W H22W N7P 1_556 0.816(10) 1.956(10) 2.771(3) 177(3)

loop_
_cod_related_entry_id
_cod_related_entry_database
_cod_related_entry_code
1 ChemSpider 30655999
